data_4339427
loop_
_publ_author_name
'Visvaganesan, Kusalendiran'
'Mayilmurugan, Ramasamy'
'Suresh, Eringathodi'
'Palaniandavar, Mallayan'

_publ_section_title
;
 Iron(III) complexes of tridentate 3N ligands as functional models for
 catechol dioxygenases: the role of ligand N-alkyl substitution and
 solvent on reaction rate and product selectivity.
;
_journal_issue 24
_journal_name_full 'Inorganic chemistry'
_journal_page_first 10294
_journal_page_last 10306
_journal_paper_doi 10.1021/ic700822y
_journal_volume 46
_journal_year 2007
_chemical_formula_sum 'C45 H44 Cl8 Fe2 N8 O11'
_chemical_formula_weight 1268.18
_chemical_name_systematic
; 
 ? 
;
_space_group_IT_number 15
_symmetry_cell_setting monoclinic
_symmetry_space_group_name_Hall '-C 2yc'
_symmetry_space_group_name_H-M 'C 1 2/c 1'
_atom_sites_solution_hydrogens geom
_atom_sites_solution_primary direct
_atom_sites_solution_secondary difmap
_audit_creation_method SHELXL-97
_cell_angle_alpha 90.00
_cell_angle_beta 117.496(7)
_cell_angle_gamma 90.00
_cell_formula_units_Z 4
_cell_length_a 26.424(10)
_cell_length_b 13.426(5)
_cell_length_c 17.042(7)
_cell_measurement_temperature 100(2)
_cell_volume 5363(4)
_computing_cell_refinement 'BRUKER SMART'
_computing_data_collection 'BRUKER SMART'
_computing_data_reduction 'BRUKER SAINT'
_computing_molecular_graphics ORTEP
_computing_publication_material 'SHELXL-97 (Sheldrick, 1997)'
_computing_structure_refinement 'SHELXL-97 (Sheldrick, 1997)'
_computing_structure_solution 'SHELXS-97 (Sheldrick, 1990)'
_diffrn_ambient_temperature 100(2)
_diffrn_measured_fraction_theta_full 0.478
_diffrn_measured_fraction_theta_max 0.478
_diffrn_measurement_device_type 'BRUKER SMART APEX CCD DIFFARCTOMETER'
_diffrn_measurement_method 'OMEGA-PHI SCAN'
_diffrn_radiation_monochromator graphite
_diffrn_radiation_source 'fine-focus sealed tube'
_diffrn_radiation_type MoK\a
_diffrn_radiation_wavelength 0.71073
_diffrn_reflns_av_R_equivalents 0.1117
_diffrn_reflns_av_sigmaI/netI 0.1529
_diffrn_reflns_limit_h_max 25
_diffrn_reflns_limit_h_min -31
_diffrn_reflns_limit_k_max 15
_diffrn_reflns_limit_k_min -15
_diffrn_reflns_limit_l_max 19
_diffrn_reflns_limit_l_min -20
_diffrn_reflns_number 13066
_diffrn_reflns_theta_full 24.99
_diffrn_reflns_theta_max 24.99
_diffrn_reflns_theta_min 1.74
_exptl_absorpt_coefficient_mu 1.004
_exptl_absorpt_correction_T_max 0.9330
_exptl_absorpt_correction_T_min 0.8091
_exptl_absorpt_correction_type multi-scan
_exptl_absorpt_process_details BRUKER-SADABS
_exptl_crystal_colour RED
_exptl_crystal_density_diffrn 1.571
_exptl_crystal_density_method 'not measured'
_exptl_crystal_description PLATES
_exptl_crystal_F_000 2584
_exptl_crystal_size_max 0.22
_exptl_crystal_size_mid 0.14
_exptl_crystal_size_min 0.07
_refine_diff_density_max 0.415
_refine_diff_density_min -0.345
_refine_diff_density_rms 0.077
_refine_ls_extinction_method none
_refine_ls_goodness_of_fit_ref 0.952
_refine_ls_hydrogen_treatment constr
_refine_ls_matrix_type full
_refine_ls_number_parameters 342
_refine_ls_number_reflns 4723
_refine_ls_number_restraints 0
_refine_ls_restrained_S_all 0.952
_refine_ls_R_factor_all 0.1602
_refine_ls_R_factor_gt 0.0699
_refine_ls_shift/su_max 0.000
_refine_ls_shift/su_mean 0.000
_refine_ls_structure_factor_coef Fsqd
_refine_ls_weighting_scheme calc
_refine_ls_wR_factor_gt 0.1216
_refine_ls_wR_factor_ref 0.1524
_reflns_number_gt 2276
_reflns_number_total 4723
_reflns_threshold_expression >2sigma(I)
_cod_data_source_file ic700822y-file006.cif
_cod_data_source_block 8mpkvm
_cod_depositor_comments
;
The following automatic conversions were performed:

'_symmetry_cell_setting' value 'Monoclinic' changed to 'monoclinic'
according to
/usr/data/users/saulius/automatic-downloads/retrospective/ACS/lib/dictionaries/cif_core.dic
dictionary named 'cif_core.dic' version 2.4.2 from
2011-04-26.

'_exptl_absorpt_correction_type' value 'MULTI-SCAN'
changed to 'multi-scan' according to
/usr/data/users/saulius/automatic-downloads/retrospective/ACS/lib/dictionaries/cif_core.dic
dictionary named 'cif_core.dic' version 2.4.2 from 2011-04-26.

Automatic conversion script
Id: cif_fix_values 2281 2013-09-26 08:29:07Z andrius 
;
_cod_original_cell_volume 5363(3)
_cod_original_sg_symbol_H-M C2/c
_cod_database_code 4339427
_refine_ls_weighting_detail 'calc w=1/[\s^2^(Fo^2^)+(0.0479P)^2^+0.0000P] where P=(Fo^2^+2Fc^2^)/3'

loop_
_symmetry_equiv_pos_as_xyz
'x, y, z'
'-x, y, -z+1/2'
'x+1/2, y+1/2, z'
'-x+1/2, y+1/2, -z+1/2'
'-x, -y, -z'
'x, -y, z-1/2'
'-x+1/2, -y+1/2, -z'
'x+1/2, -y+1/2, z-1/2'

loop_
_atom_site_label
_atom_site_type_symbol
_atom_site_fract_x
_atom_site_fract_y
_atom_site_fract_z
_atom_site_U_iso_or_equiv
_atom_site_adp_type
_atom_site_occupancy
_atom_site_calc_flag
_atom_site_refinement_flags
Fe1 Fe 0.32024(4) 0.61674(6) 0.78818(6) 0.0390(3) Uani 1 d .
Cl4 Cl 0.50807(8) 0.70556(18) 1.02994(16) 0.0976(9) Uani 1 d .
Cl3 Cl 0.49855(8) 0.88019(19) 1.14607(15) 0.0910(8) Uani 1 d .
N4 N 0.3455(3) 0.7741(5) 0.6912(5) 0.0575(17) Uani 1 d .
N2 N 0.2891(2) 0.4914(4) 0.8418(4) 0.0377(13) Uani 1 d .
O1 O 0.29589(16) 0.7153(3) 0.8490(3) 0.0395(11) Uani 1 d .
O2 O 0.39496(17) 0.6474(3) 0.8831(3) 0.0490(12) Uani 1 d .
N3 N 0.2313(2) 0.5997(3) 0.6914(4) 0.0390(13) Uani 1 d .
O3 O 0.3281(2) 0.6861(4) 0.6885(3) 0.0613(14) Uani 1 d .
N1 N 0.3530(2) 0.4878(4) 0.7533(4) 0.0422(14) Uani 1 d .
C14 C 0.2943(3) 0.4169(5) 0.9825(5) 0.061(2) Uani 1 d .
H14A H 0.2582 0.4460 0.9705 0.092 Uiso 1 calc R
H14B H 0.3180 0.4129 1.0453 0.092 Uiso 1 calc R
H14C H 0.2882 0.3512 0.9575 0.092 Uiso 1 calc R
C18 C 0.3853(3) 0.8639(5) 1.0458(4) 0.0416(17) Uani 1 d .
O4 O 0.3490(4) 0.8045(5) 0.6287(5) 0.139(3) Uani 1 d .
C6 C 0.2294(3) 0.5218(5) 0.8171(4) 0.0421(18) Uani 1 d .
H6A H 0.2298 0.5755 0.8555 0.051 Uiso 1 calc R
H6B H 0.2091 0.4660 0.8255 0.051 Uiso 1 calc R
C16 C 0.3399(3) 0.7541(4) 0.9197(4) 0.0333(15) Uani 1 d .
C13 C 0.3235(3) 0.4813(5) 0.9414(4) 0.0427(17) Uani 1 d .
H13 H 0.3275 0.5483 0.9665 0.051 Uiso 1 calc R
C7 C 0.2892(3) 0.3987(4) 0.7935(4) 0.0447(17) Uani 1 d .
H7A H 0.2524 0.3919 0.7418 0.054 Uiso 1 calc R
H7B H 0.2944 0.3418 0.8316 0.054 Uiso 1 calc R
C21 C 0.3941(3) 0.7173(5) 0.9371(5) 0.0425(17) Uani 1 d .
O5 O 0.3579(3) 0.8251(4) 0.7553(4) 0.092(2) Uani 1 d .
C12 C 0.3931(3) 0.4907(5) 0.7254(5) 0.058(2) Uani 1 d .
H12 H 0.4071 0.5523 0.7197 0.069 Uiso 1 calc R
C1 C 0.2052(3) 0.6343(4) 0.6073(5) 0.0473(18) Uani 1 d .
H1 H 0.2273 0.6653 0.5849 0.057 Uiso 1 calc R
C17 C 0.3359(3) 0.8258(4) 0.9746(5) 0.0404(17) Uani 1 d .
C20 C 0.4428(3) 0.7550(5) 1.0088(5) 0.0489(19) Uani 1 d .
C3 C 0.1154(3) 0.5785(5) 0.5860(5) 0.061(2) Uani 1 d .
H3 H 0.0764 0.5706 0.5508 0.073 Uiso 1 calc R
C5 C 0.1990(3) 0.5555(4) 0.7228(4) 0.0383(16) Uani 1 d .
C9 C 0.3544(3) 0.3121(5) 0.7461(5) 0.057(2) Uani 1 d .
H9 H 0.3411 0.2507 0.7540 0.069 Uiso 1 calc R
C8 C 0.3348(2) 0.3974(5) 0.7648(4) 0.0363(16) Uani 1 d .
C2 C 0.1473(3) 0.6256(5) 0.5535(5) 0.059(2) Uani 1 d .
H2 H 0.1304 0.6513 0.4964 0.070 Uiso 1 calc R
C4 C 0.1414(3) 0.5421(5) 0.6718(5) 0.0522(19) Uani 1 d .
H4 H 0.1201 0.5091 0.6945 0.063 Uiso 1 calc R
C19 C 0.4374(3) 0.8302(5) 1.0603(4) 0.0487(18) Uani 1 d .
C15 C 0.3832(3) 0.4423(5) 0.9689(5) 0.058(2) Uani 1 d .
H15A H 0.3810 0.3748 0.9491 0.088 Uiso 1 calc R
H15B H 0.4049 0.4446 1.0322 0.088 Uiso 1 calc R
H15C H 0.4014 0.4828 0.9429 0.088 Uiso 1 calc R
C10 C 0.3939(4) 0.3168(6) 0.7155(5) 0.071(2) Uani 1 d .
H10 H 0.4071 0.2585 0.7016 0.085 Uiso 1 calc R
C11 C 0.4141(3) 0.4071(6) 0.7052(5) 0.069(2) Uani 1 d .
H11 H 0.4413 0.4113 0.6850 0.083 Uiso 1 calc R
Cl1 Cl 0.26866(7) 0.86771(14) 0.95296(12) 0.0597(6) Uani 1 d .
Cl2 Cl 0.37900(8) 0.95411(13) 1.11323(13) 0.0597(6) Uani 1 d .
C23 C 0.5000 0.733(2) 0.7500 0.170(11) Uani 1 d S
O6 O 0.4840(17) 0.6550(14) 0.7047(18) 0.245(18) Uani 0.50 d P
C22 C 0.5017(7) 0.7988(16) 0.8169(12) 0.288(13) Uani 1 d .
H22A H 0.4936 0.7622 0.8581 0.432 Uiso 1 calc R
H22B H 0.4738 0.8504 0.7902 0.432 Uiso 1 calc R
H22C H 0.5390 0.8281 0.8475 0.432 Uiso 1 calc R

loop_
_atom_site_aniso_label
_atom_site_aniso_U_11
_atom_site_aniso_U_22
_atom_site_aniso_U_33
_atom_site_aniso_U_23
_atom_site_aniso_U_13
_atom_site_aniso_U_12
Fe1 0.0473(6) 0.0314(5) 0.0416(6) -0.0046(5) 0.0233(5) -0.0007(5)
Cl4 0.0444(13) 0.126(2) 0.107(2) -0.0495(16) 0.0213(12) 0.0123(13)
Cl3 0.0522(13) 0.124(2) 0.0776(17) -0.0519(15) 0.0137(11) -0.0148(13)
N4 0.074(5) 0.047(5) 0.063(5) 0.001(4) 0.041(4) 0.005(4)
N2 0.042(3) 0.038(3) 0.041(4) 0.004(3) 0.025(3) 0.009(2)
O1 0.034(3) 0.038(3) 0.040(3) -0.010(2) 0.012(2) 0.000(2)
O2 0.046(3) 0.047(3) 0.055(3) -0.014(2) 0.023(2) 0.003(2)
N3 0.050(4) 0.032(3) 0.037(4) -0.005(3) 0.022(3) -0.003(3)
O3 0.093(4) 0.042(3) 0.058(4) -0.004(3) 0.043(3) -0.024(3)
N1 0.045(4) 0.040(3) 0.048(4) -0.002(3) 0.028(3) 0.004(3)
C14 0.087(6) 0.056(5) 0.048(5) 0.011(4) 0.037(5) 0.015(4)
C18 0.048(5) 0.047(4) 0.035(4) -0.009(3) 0.023(4) -0.008(3)
O4 0.234(9) 0.114(6) 0.118(7) 0.007(5) 0.123(6) -0.060(5)
C6 0.043(4) 0.044(4) 0.048(5) 0.001(4) 0.028(4) -0.002(3)
C16 0.038(4) 0.033(4) 0.034(4) 0.001(3) 0.021(3) 0.004(3)
C13 0.056(5) 0.041(4) 0.032(5) 0.001(3) 0.021(4) 0.010(3)
C7 0.054(4) 0.034(4) 0.046(5) -0.007(3) 0.023(4) -0.002(3)
C21 0.053(5) 0.033(4) 0.048(5) -0.002(4) 0.028(4) 0.003(3)
O5 0.134(6) 0.042(4) 0.099(6) -0.007(4) 0.054(4) -0.002(3)
C12 0.059(5) 0.052(5) 0.075(6) 0.003(4) 0.041(5) 0.007(4)
C1 0.071(6) 0.031(4) 0.046(5) 0.004(4) 0.032(4) 0.008(4)
C17 0.044(4) 0.035(4) 0.047(5) 0.004(4) 0.024(4) 0.006(3)
C20 0.036(4) 0.056(5) 0.054(5) -0.017(4) 0.020(4) -0.004(3)
C3 0.047(5) 0.068(5) 0.054(6) -0.001(4) 0.013(4) 0.004(4)
C5 0.044(5) 0.031(4) 0.040(5) -0.002(3) 0.019(4) 0.003(3)
C9 0.072(6) 0.034(4) 0.069(6) -0.001(4) 0.035(5) 0.011(4)
C8 0.043(4) 0.034(4) 0.030(4) 0.000(3) 0.014(3) 0.005(3)
C2 0.068(6) 0.054(5) 0.038(5) 0.000(4) 0.012(4) 0.006(4)
C4 0.051(5) 0.056(5) 0.050(5) 0.008(4) 0.024(4) 0.003(4)
C19 0.037(4) 0.063(5) 0.038(5) -0.007(4) 0.010(3) -0.006(4)
C15 0.058(5) 0.072(5) 0.038(5) 0.006(4) 0.016(4) 0.016(4)
C10 0.085(7) 0.060(6) 0.073(6) -0.011(5) 0.042(5) 0.030(5)
C11 0.066(6) 0.073(6) 0.086(7) -0.011(5) 0.049(5) 0.012(5)
Cl1 0.0510(12) 0.0659(13) 0.0599(14) -0.0159(10) 0.0236(10) 0.0122(9)
Cl2 0.0712(14) 0.0588(12) 0.0499(13) -0.0191(10) 0.0286(10) 0.0006(10)
C23 0.16(2) 0.17(2) 0.26(4) 0.000 0.16(3) 0.000
O6 0.39(5) 0.138(16) 0.30(4) -0.081(19) 0.24(4) -0.10(2)
C22 0.158(16) 0.51(4) 0.20(2) -0.08(2) 0.085(15) -0.01(2)

loop_
_atom_type_symbol
_atom_type_description
_atom_type_scat_dispersion_real
_atom_type_scat_dispersion_imag
_atom_type_scat_source
C C 0.0033 0.0016 'International Tables Vol C Tables 4.2.6.8 and 6.1.1.4'
H H 0.0000 0.0000 'International Tables Vol C Tables 4.2.6.8 and 6.1.1.4'
N N 0.0061 0.0033 'International Tables Vol C Tables 4.2.6.8 and 6.1.1.4'
O O 0.0106 0.0060 'International Tables Vol C Tables 4.2.6.8 and 6.1.1.4'
Fe Fe 0.3463 0.8444 'International Tables Vol C Tables 4.2.6.8 and 6.1.1.4'
Cl Cl 0.1484 0.1585 'International Tables Vol C Tables 4.2.6.8 and 6.1.1.4'

loop_
_geom_angle_atom_site_label_1
_geom_angle_atom_site_label_2
_geom_angle_atom_site_label_3
_geom_angle
_geom_angle_site_symmetry_1
_geom_angle_site_symmetry_3
O2 Fe1 O1 82.65(17) . .
O2 Fe1 O3 98.24(19) . .
O1 Fe1 O3 108.52(19) . .
O2 Fe1 N1 90.97(19) . .
O1 Fe1 N1 164.90(19) . .
O3 Fe1 N1 85.9(2) . .
O2 Fe1 N3 170.83(18) . .
O1 Fe1 N3 88.18(17) . .
O3 Fe1 N3 84.6(2) . .
N1 Fe1 N3 97.95(19) . .
O2 Fe1 N2 104.08(19) . .
O1 Fe1 N2 91.10(17) . .
O3 Fe1 N2 152.0(2) . .
N1 Fe1 N2 77.14(19) . .
N3 Fe1 N2 76.05(19) . .
O4 N4 O5 121.4(8) . .
O4 N4 O3 118.0(7) . .
O5 N4 O3 120.6(7) . .
C6 N2 C7 110.1(5) . .
C6 N2 C13 110.4(4) . .
C7 N2 C13 113.0(5) . .
C6 N2 Fe1 102.6(3) . .
C7 N2 Fe1 107.9(3) . .
C13 N2 Fe1 112.4(4) . .
C16 O1 Fe1 112.2(3) . .
C21 O2 Fe1 113.2(4) . .
C5 N3 C1 118.0(6) . .
C5 N3 Fe1 114.2(5) . .
C1 N3 Fe1 127.6(4) . .
N4 O3 Fe1 125.2(5) . .
C12 N1 C8 117.9(5) . .
C12 N1 Fe1 124.0(4) . .
C8 N1 Fe1 117.9(4) . .
C13 C14 H14A 109.5 . .
C13 C14 H14B 109.5 . .
H14A C14 H14B 109.5 . .
C13 C14 H14C 109.5 . .
H14A C14 H14C 109.5 . .
H14B C14 H14C 109.5 . .
C19 C18 C17 119.6(6) . .
C19 C18 Cl2 120.8(5) . .
C17 C18 Cl2 119.6(5) . .
N2 C6 C5 111.1(5) . .
N2 C6 H6A 109.4 . .
C5 C6 H6A 109.4 . .
N2 C6 H6B 109.4 . .
C5 C6 H6B 109.4 . .
H6A C6 H6B 108.0 . .
O1 C16 C17 125.2(6) . .
O1 C16 C21 115.4(6) . .
C17 C16 C21 119.3(6) . .
N2 C13 C15 112.1(5) . .
N2 C13 C14 113.3(5) . .
C15 C13 C14 109.6(5) . .
N2 C13 H13 107.2 . .
C15 C13 H13 107.2 . .
C14 C13 H13 107.2 . .
N2 C7 C8 113.4(5) . .
N2 C7 H7A 108.9 . .
C8 C7 H7A 108.9 . .
N2 C7 H7B 108.9 . .
C8 C7 H7B 108.9 . .
H7A C7 H7B 107.7 . .
O2 C21 C20 124.1(6) . .
O2 C21 C16 116.4(6) . .
C20 C21 C16 119.5(6) . .
N1 C12 C11 122.8(7) . .
N1 C12 H12 118.6 . .
C11 C12 H12 118.6 . .
N3 C1 C2 122.7(6) . .
N3 C1 H1 118.7 . .
C2 C1 H1 118.7 . .
C16 C17 C18 120.6(6) . .
C16 C17 Cl1 118.3(5) . .
C18 C17 Cl1 121.1(5) . .
C19 C20 C21 119.7(6) . .
C19 C20 Cl4 122.1(5) . .
C21 C20 Cl4 118.2(5) . .
C2 C3 C4 119.8(7) . .
C2 C3 H3 120.1 . .
C4 C3 H3 120.1 . .
N3 C5 C4 122.1(6) . .
N3 C5 C6 116.1(6) . .
C4 C5 C6 121.9(6) . .
C8 C9 C10 119.6(7) . .
C8 C9 H9 120.2 . .
C10 C9 H9 120.2 . .
N1 C8 C9 121.5(6) . .
N1 C8 C7 115.6(5) . .
C9 C8 C7 122.8(6) . .
C3 C2 C1 118.4(7) . .
C3 C2 H2 120.8 . .
C1 C2 H2 120.8 . .
C5 C4 C3 119.0(6) . .
C5 C4 H4 120.5 . .
C3 C4 H4 120.5 . .
C18 C19 C20 121.2(6) . .
C18 C19 Cl3 119.6(5) . .
C20 C19 Cl3 119.2(5) . .
C13 C15 H15A 109.5 . .
C13 C15 H15B 109.5 . .
H15A C15 H15B 109.5 . .
C13 C15 H15C 109.5 . .
H15A C15 H15C 109.5 . .
H15B C15 H15C 109.5 . .
C11 C10 C9 120.1(7) . .
C11 C10 H10 120.0 . .
C9 C10 H10 120.0 . .
C12 C11 C10 118.0(7) . .
C12 C11 H11 121.0 . .
C10 C11 H11 121.0 . .
O6 C23 O6 67(3) . 2_656
O6 C23 C22 153(2) . .
O6 C23 C22 98.5(14) 2_656 .
O6 C23 C22 98.5(14) . 2_656
O6 C23 C22 153(2) 2_656 2_656
C22 C23 C22 104(3) . 2_656
C23 O6 O6 56.7(16) . 2_656
C23 C22 H22A 109.5 . .
C23 C22 H22B 109.5 . .
H22A C22 H22B 109.5 . .
C23 C22 H22C 109.5 . .
H22A C22 H22C 109.5 . .
H22B C22 H22C 109.5 . .

loop_
_geom_bond_atom_site_label_1
_geom_bond_atom_site_label_2
_geom_bond_distance
_geom_bond_site_symmetry_2
Fe1 O2 1.932(4) .
Fe1 O1 1.964(4) .
Fe1 O3 2.030(5) .
Fe1 N1 2.139(5) .
Fe1 N3 2.172(5) .
Fe1 N2 2.245(5) .
Cl4 C20 1.724(6) .
Cl3 C19 1.737(7) .
N4 O4 1.182(8) .
N4 O5 1.200(7) .
N4 O3 1.261(7) .
N2 C6 1.491(7) .
N2 C7 1.492(7) .
N2 C13 1.517(8) .
O1 C16 1.335(7) .
O2 C21 1.323(7) .
N3 C5 1.337(7) .
N3 C1 1.354(8) .
N1 C12 1.348(8) .
N1 C8 1.352(7) .
C14 C13 1.528(8) .
C14 H14A 0.9600 .
C14 H14B 0.9600 .
C14 H14C 0.9600 .
C18 C19 1.361(8) .
C18 C17 1.405(8) .
C18 Cl2 1.729(6) .
C6 C5 1.496(8) .
C6 H6A 0.9700 .
C6 H6B 0.9700 .
C16 C17 1.379(8) .
C16 C21 1.410(8) .
C13 C15 1.517(8) .
C13 H13 0.9800 .
C7 C8 1.494(8) .
C7 H7A 0.9700 .
C7 H7B 0.9700 .
C21 C20 1.397(9) .
C12 C11 1.364(9) .
C12 H12 0.9300 .
C1 C2 1.380(9) .
C1 H1 0.9300 .
C17 Cl1 1.734(6) .
C20 C19 1.386(8) .
C3 C2 1.358(9) .
C3 C4 1.387(9) .
C3 H3 0.9300 .
C5 C4 1.373(9) .
C9 C8 1.356(8) .
C9 C10 1.368(9) .
C9 H9 0.9300 .
C2 H2 0.9300 .
C4 H4 0.9300 .
C15 H15A 0.9600 .
C15 H15B 0.9600 .
C15 H15C 0.9600 .
C10 C11 1.367(10) .
C10 H10 0.9300 .
C11 H11 0.9300 .
C23 O6 1.25(2) .
C23 O6 1.25(2) 2_656
C23 C22 1.43(2) .
C23 C22 1.43(2) 2_656
O6 O6 1.38(6) 2_656
C22 H22A 0.9600 .
C22 H22B 0.9600 .
C22 H22C 0.9600 .
